data_7703700
loop_
_publ_author_name
'Han, Seong Ho'
'Agbenyeke, Raphael Edem'
'Lee, Ga Yeon'
'Park, Bo Keun'
'Kim, Chang Gyoun'
'Lee, Young Kuk'
'Son, Seung Uk'
'Chung, Taek-Mo'

_publ_section_title
;
 Synthesis and characterization of novel zinc precursors for ZnO thin film
 deposition by atomic layer deposition.
;
_journal_issue 14
_journal_name_full 'Dalton transactions (Cambridge, England : 2003)'
_journal_page_first 4306
_journal_page_last 4314
_journal_paper_doi 10.1039/c9dt04644e
_journal_volume 49
_journal_year 2020
_chemical_formula_moiety 'C14 H21 Cl Ir K N2 O2'
_chemical_formula_sum 'C14 H21 Cl Ir K N2 O2'
_chemical_formula_weight 516.10
_space_group_crystal_system trigonal
_space_group_IT_number 148
_space_group_name_Hall '-R 3'
_space_group_name_H-M_alt 'R -3 :H'
_atom_sites_solution_hydrogens geom
_atom_sites_solution_primary direct
_atom_sites_solution_secondary difmap
_audit_block_doi 10.5517/ccdc.csd.cc236x08
_audit_update_record
;
2019-07-25 deposited with the CCDC.	2020-03-05 downloaded from the CCDC.
;
_cell_angle_alpha 90.0000
_cell_angle_beta 90.0000
_cell_angle_gamma 120.0000
_cell_formula_units_Z 18
_cell_length_a 28.918(8)
_cell_length_b 28.918(8)
_cell_length_c 12.364(3)
_cell_measurement_reflns_used 8486
_cell_measurement_temperature 93
_cell_measurement_theta_max 27.45
_cell_measurement_theta_min 3.36
_cell_volume 8954(4)
_computing_cell_refinement CrystalClear
_computing_data_collection 'CrystalClear (Rigaku Inc., 2008)'
_computing_data_reduction CrystalClear
_computing_molecular_graphics 'CrystalStructure 4.2.5'
_computing_publication_material 'CrystalStructure 4.2.5 (Rigaku, 2017)'
_computing_structure_refinement 'SHELXL Version 2014/7 (Sheldrick, 2008)'
_computing_structure_solution 'DIRDIF99-PATTY (Gould, et al., 1999)'
_diffrn_ambient_temperature 93
_diffrn_detector_area_resol_mean 7.111
_diffrn_measured_fraction_theta_full 0.998
_diffrn_measured_fraction_theta_max 0.995
_diffrn_measurement_device_type 'Rigaku Saturn724'
_diffrn_measurement_method \w
_diffrn_radiation_type 'Mo K\a'
_diffrn_radiation_wavelength 0.71075
_diffrn_reflns_av_R_equivalents 0.0856
_diffrn_reflns_Laue_measured_fraction_full 0.998
_diffrn_reflns_Laue_measured_fraction_max 0.995
_diffrn_reflns_limit_h_max 37
_diffrn_reflns_limit_h_min -34
_diffrn_reflns_limit_k_max 34
_diffrn_reflns_limit_k_min -37
_diffrn_reflns_limit_l_max 14
_diffrn_reflns_limit_l_min -15
_diffrn_reflns_number 24333
_diffrn_reflns_point_group_measured_fraction_full 0.998
_diffrn_reflns_point_group_measured_fraction_max 0.995
_diffrn_reflns_theta_full 25.242
_diffrn_reflns_theta_max 27.452
_diffrn_reflns_theta_min 3.364
_diffrn_standards_number 0
_exptl_absorpt_coefficient_mu 7.076
_exptl_absorpt_correction_T_max 0.159
_exptl_absorpt_correction_T_min 0.127
_exptl_absorpt_correction_type numerical
_exptl_absorpt_process_details 'NUMABS (Rigaku, 1999)'
_exptl_crystal_colour orange
_exptl_crystal_density_diffrn 1.723
_exptl_crystal_density_method 'not measured'
_exptl_crystal_description prism
_exptl_crystal_F_000 4464.00
_exptl_crystal_recrystallization_method 'Re-crystallisation from solvent: DMF/diethyl ether'
_exptl_crystal_size_max 0.320
_exptl_crystal_size_mid 0.270
_exptl_crystal_size_min 0.260
_refine_diff_density_max 5.15
_refine_diff_density_min -3.40
_refine_ls_extinction_method none
_refine_ls_goodness_of_fit_ref 1.017
_refine_ls_hydrogen_treatment constr
_refine_ls_number_parameters 197
_refine_ls_number_reflns 4540
_refine_ls_number_restraints 6
_refine_ls_R_factor_all 0.0540
_refine_ls_R_factor_gt 0.0434
_refine_ls_shift/su_max 0.001
_refine_ls_structure_factor_coef Fsqd
_refine_ls_weighting_details 'w = 1/[\s^2^(Fo^2^)+(0.0409P)^2^] where P=(Fo^2^+2Fc^2^)/3'
_refine_ls_weighting_scheme calc
_refine_ls_wR_factor_gt 0.0920
_refine_ls_wR_factor_ref 0.0981
_reflns_Friedel_coverage 0.000
_reflns_number_gt 3528
_reflns_number_total 4540
_reflns_threshold_expression F^2^>2.0\s(F^2^)
_cod_data_source_file c9dt04644e1.cif
_cod_data_source_block compound3
_cod_depositor_comments 'Adding full bibliography for 7703699--7703705.cif.'
_cod_original_sg_symbol_H-M 'R -3:H'
_cod_database_code 7703700

loop_
_space_group_symop_operation_xyz
'x, y, z'
'-y, x-y, z'
'-x+y, -x, z'
'x+2/3, y+1/3, z+1/3'
'-y+2/3, x-y+1/3, z+1/3'
'-x+y+2/3, -x+1/3, z+1/3'
'x+1/3, y+2/3, z+2/3'
'-y+1/3, x-y+2/3, z+2/3'
'-x+y+1/3, -x+2/3, z+2/3'
'-x, -y, -z'
'y, -x+y, -z'
'x-y, x, -z'
'-x+2/3, -y+1/3, -z+1/3'
'y+2/3, -x+y+1/3, -z+1/3'
'x-y+2/3, x+1/3, -z+1/3'
'-x+1/3, -y+2/3, -z+2/3'
'y+1/3, -x+y+2/3, -z+2/3'
'x-y+1/3, x+2/3, -z+2/3'

loop_
_atom_site_label
_atom_site_type_symbol
_atom_site_fract_x
_atom_site_fract_y
_atom_site_fract_z
_atom_site_U_iso_or_equiv
_atom_site_adp_type
_atom_site_occupancy
_atom_site_site_symmetry_order
_atom_site_calc_flag
_atom_site_refinement_flags_posn
_atom_site_refinement_flags_adp
_atom_site_refinement_flags_occupancy
_atom_site_disorder_assembly
_atom_site_disorder_group
Ir1 Ir 0.27558(2) 0.19598(2) 0.39383(2) 0.01336(10) Uani 1 1 d . . . . .
K1 K 0.21778(6) 0.29431(6) 0.31922(11) 0.0187(3) Uani 1 1 d . . . . .
Cl1 Cl 0.30098(6) 0.28101(6) 0.47681(12) 0.0166(3) Uani 1 1 d . . . . .
O1 O 0.17301(17) 0.18687(19) 0.3244(3) 0.0212(10) Uani 1 1 d . . . . .
O2 O 0.28784(17) 0.16184(17) 0.6128(3) 0.0188(10) Uani 1 1 d . . . . .
N1 N 0.1977(2) 0.1797(2) 0.4050(4) 0.0172(12) Uani 1 1 d . . . . .
N2 N 0.2539(2) 0.1656(2) 0.5474(4) 0.0158(11) Uani 1 1 d . . . . .
C1 C 0.2665(3) 0.1442(3) 0.2600(5) 0.0169(14) Uani 1 1 d . . . . .
C2 C 0.3049(2) 0.1446(2) 0.3377(5) 0.0146(13) Uani 1 1 d . U . . .
C3 C 0.3495(3) 0.1987(3) 0.3420(5) 0.0182(14) Uani 1 1 d . . . . .
C4 C 0.3385(2) 0.2304(3) 0.2671(5) 0.0159(13) Uani 1 1 d . . . . .
C5 C 0.2884(3) 0.1977(2) 0.2173(5) 0.0159(13) Uani 1 1 d . . . . .
C6 C 0.2155(3) 0.0971(3) 0.2250(6) 0.0261(16) Uani 1 1 d . . . . .
H1 H 0.2170 0.0913 0.1473 0.039 Uiso 1 1 calc R U . . .
H2 H 0.1859 0.1035 0.2398 0.039 Uiso 1 1 calc R U . . .
H3 H 0.2100 0.0654 0.2648 0.039 Uiso 1 1 calc R U . . .
C7 C 0.2998(3) 0.0978(3) 0.3975(5) 0.0224(15) Uani 1 1 d . . . . .
H4 H 0.3243 0.1101 0.4593 0.034 Uiso 1 1 calc R U . . .
H5 H 0.3087 0.0765 0.3493 0.034 Uiso 1 1 calc R U . . .
H6 H 0.2630 0.0759 0.4233 0.034 Uiso 1 1 calc R U . . .
C8 C 0.3988(3) 0.2175(3) 0.4102(5) 0.0222(15) Uani 1 1 d . . . . .
H7 H 0.4151 0.2560 0.4232 0.033 Uiso 1 1 calc R U . . .
H8 H 0.4243 0.2103 0.3723 0.033 Uiso 1 1 calc R U . . .
H9 H 0.3892 0.1985 0.4795 0.033 Uiso 1 1 calc R U . . .
C9 C 0.3751(3) 0.2896(2) 0.2467(5) 0.0189(14) Uani 1 1 d . . . . .
H10 H 0.3551 0.3083 0.2556 0.028 Uiso 1 1 calc R U . . .
H11 H 0.3893 0.2949 0.1729 0.028 Uiso 1 1 calc R U . . .
H12 H 0.4048 0.3037 0.2985 0.028 Uiso 1 1 calc R U . . .
C10 C 0.2615(3) 0.2146(3) 0.1348(5) 0.0197(14) Uani 1 1 d . . . . .
H13 H 0.2646 0.2018 0.0631 0.030 Uiso 1 1 calc R U . . .
H14 H 0.2787 0.2536 0.1338 0.030 Uiso 1 1 calc R U . . .
H15 H 0.2237 0.1992 0.1535 0.030 Uiso 1 1 calc R U . . .
C11 C 0.1735(2) 0.1597(2) 0.4994(5) 0.0167(13) Uani 1 1 d . . . . .
C12 C 0.2062(2) 0.1541(2) 0.5790(5) 0.0166(13) Uani 1 1 d . . . . .
C13 C 0.1156(3) 0.1417(3) 0.5106(6) 0.0240(15) Uani 1 1 d . . . . .
H16 H 0.0973 0.1257 0.4424 0.036 Uiso 1 1 calc R U . . .
H17 H 0.1113 0.1723 0.5282 0.036 Uiso 1 1 calc R U . . .
H18 H 0.1002 0.1151 0.5685 0.036 Uiso 1 1 calc R U . . .
C14 C 0.1887(3) 0.1345(3) 0.6923(5) 0.0207(14) Uani 1 1 d . . . . .
H19 H 0.2133 0.1613 0.7438 0.031 Uiso 1 1 calc R U . . .
H20 H 0.1887 0.1010 0.7031 0.031 Uiso 1 1 calc R U . . .
H21 H 0.1525 0.1285 0.7040 0.031 Uiso 1 1 calc R U . . .

loop_
_atom_site_aniso_label
_atom_site_aniso_U_11
_atom_site_aniso_U_22
_atom_site_aniso_U_33
_atom_site_aniso_U_23
_atom_site_aniso_U_13
_atom_site_aniso_U_12
Ir1 0.01245(14) 0.01045(13) 0.01886(17) -0.00016(9) -0.00072(9) 0.00699(10)
K1 0.0169(7) 0.0179(7) 0.0228(7) 0.0022(6) 0.0003(6) 0.0099(6)
Cl1 0.0146(7) 0.0108(7) 0.0243(8) -0.0040(6) -0.0033(6) 0.0062(6)
O1 0.015(2) 0.026(3) 0.025(3) 0.002(2) -0.005(2) 0.012(2)
O2 0.019(2) 0.017(2) 0.025(2) 0.0008(19) -0.006(2) 0.012(2)
N1 0.014(3) 0.014(3) 0.028(3) -0.004(2) -0.005(2) 0.010(2)
N2 0.015(3) 0.011(3) 0.021(3) -0.003(2) -0.003(2) 0.006(2)
C1 0.022(3) 0.015(3) 0.018(3) -0.003(3) 0.004(3) 0.012(3)
C2 0.016(3) 0.014(3) 0.019(3) -0.003(2) 0.005(2) 0.012(2)
C3 0.017(3) 0.017(3) 0.025(4) 0.001(3) 0.001(3) 0.012(3)
C4 0.015(3) 0.021(3) 0.016(3) 0.005(3) 0.009(3) 0.012(3)
C5 0.019(3) 0.011(3) 0.019(3) -0.002(3) 0.003(3) 0.009(3)
C6 0.022(4) 0.020(4) 0.029(4) -0.004(3) 0.000(3) 0.006(3)
C7 0.028(4) 0.022(4) 0.028(4) 0.005(3) 0.007(3) 0.021(3)
C8 0.026(4) 0.026(4) 0.021(3) -0.003(3) 0.001(3) 0.018(3)
C9 0.019(3) 0.015(3) 0.021(3) -0.004(3) 0.000(3) 0.007(3)
C10 0.021(3) 0.019(3) 0.023(4) -0.004(3) 0.000(3) 0.014(3)
C11 0.014(3) 0.014(3) 0.022(3) -0.005(3) -0.001(3) 0.007(3)
C12 0.015(3) 0.011(3) 0.027(4) -0.003(3) -0.002(3) 0.009(3)
C13 0.018(3) 0.023(4) 0.035(4) 0.003(3) -0.002(3) 0.013(3)
C14 0.022(4) 0.020(3) 0.025(4) 0.000(3) 0.001(3) 0.014(3)

loop_
_atom_type_symbol
_atom_type_description
_atom_type_scat_dispersion_real
_atom_type_scat_dispersion_imag
_atom_type_scat_source
C C 0.0033 0.0016
;
International Tables for Crystallography
(Vol. C, Tables 4.2.6.8 and 6.1.1.4)
;
H H 0.0000 0.0000
;
International Tables for Crystallography
(Vol. C, Table 6.1.1.4)
;
Cl Cl 0.1484 0.1585
;
International Tables for Crystallography
(Vol. C, Tables 4.2.6.8 and 6.1.1.4)
;
Ir Ir -1.4442 7.9887
;
International Tables for Crystallography
(Vol. C, Tables 4.2.6.8 and 6.1.1.4)
;
K K 0.2009 0.2494
;
International Tables for Crystallography
(Vol. C, Tables 4.2.6.8 and 6.1.1.4)
;
N N 0.0061 0.0033
;
International Tables for Crystallography
(Vol. C, Tables 4.2.6.8 and 6.1.1.4)
;
O O 0.0106 0.0060
;
International Tables for Crystallography
(Vol. C, Tables 4.2.6.8 and 6.1.1.4)
;

loop_
_citation_id
_citation_doi
_citation_year
1 10.1002/asia.201901276 2019

loop_
_geom_angle_atom_site_label_1
_geom_angle_atom_site_label_2
_geom_angle_atom_site_label_3
_geom_angle
_geom_angle_site_symmetry_1
_geom_angle_site_symmetry_3
_geom_angle_publ_flag
N2 Ir1 N1 77.0(2) . . ?
N2 Ir1 C1 120.5(2) . . ?
N1 Ir1 C1 98.8(2) . . ?
N2 Ir1 C2 98.3(2) . . ?
N1 Ir1 C2 128.6(2) . . ?
C1 Ir1 C2 39.6(2) . . ?
N2 Ir1 C3 111.7(2) . . ?
N1 Ir1 C3 163.8(2) . . ?
C1 Ir1 C3 65.1(2) . . ?
C2 Ir1 C3 38.8(2) . . ?
N2 Ir1 C5 159.2(2) . . ?
N1 Ir1 C5 102.9(2) . . ?
C1 Ir1 C5 38.7(2) . . ?
C2 Ir1 C5 65.2(2) . . ?
C3 Ir1 C5 64.0(2) . . ?
N2 Ir1 C4 148.1(2) . . ?
N1 Ir1 C4 134.9(2) . . ?
C1 Ir1 C4 63.8(2) . . ?
C2 Ir1 C4 64.3(2) . . ?
C3 Ir1 C4 38.2(2) . . ?
C5 Ir1 C4 37.2(2) . . ?
N2 Ir1 Cl1 85.11(14) . . ?
N1 Ir1 Cl1 86.88(15) . . ?
C1 Ir1 Cl1 154.41(17) . . ?
C2 Ir1 Cl1 144.33(17) . . ?
C3 Ir1 Cl1 107.02(17) . . ?
C5 Ir1 Cl1 115.73(16) . . ?
C4 Ir1 Cl1 94.57(17) . . ?
N2 Ir1 K1 56.63(15) . 5 ?
N1 Ir1 K1 119.16(15) . 5 ?
C1 Ir1 K1 136.74(17) . 5 ?
C2 Ir1 K1 97.43(17) . 5 ?
C3 Ir1 K1 76.41(17) . 5 ?
C5 Ir1 K1 134.60(17) . 5 ?
C4 Ir1 K1 97.45(17) . 5 ?
Cl1 Ir1 K1 55.04(4) . 5 ?
N2 Ir1 K1 111.37(14) . . ?
N1 Ir1 K1 52.44(15) . . ?
C1 Ir1 K1 111.24(17) . . ?
C2 Ir1 K1 148.14(17) . . ?
C3 Ir1 K1 130.03(17) . . ?
C5 Ir1 K1 83.25(16) . . ?
C4 Ir1 K1 93.33(16) . . ?
Cl1 Ir1 K1 53.53(4) . . ?
K1 Ir1 K1 108.30(3) 5 . ?
O2 K1 O2 63.95(16) 9_554 12_556 ?
O2 K1 O1 148.54(14) 9_554 . ?
O2 K1 O1 91.36(14) 12_556 . ?
O2 K1 N1 163.08(14) 9_554 . ?
O2 K1 N1 99.19(14) 12_556 . ?
O1 K1 N1 23.06(12) . . ?
O2 K1 Cl1 130.46(11) 9_554 . ?
O2 K1 Cl1 124.26(11) 12_556 . ?
O1 K1 Cl1 78.93(10) . . ?
N1 K1 Cl1 56.66(10) . . ?
O2 K1 Cl1 75.40(10) 9_554 9_554 ?
O2 K1 Cl1 137.25(11) 12_556 9_554 ?
O1 K1 Cl1 120.26(11) . 9_554 ?
N1 K1 Cl1 121.32(11) . 9_554 ?
Cl1 K1 Cl1 91.75(5) . 9_554 ?
O2 K1 N2 21.37(12) 9_554 9_554 ?
O2 K1 N2 85.01(13) 12_556 9_554 ?
O1 K1 N2 155.79(13) . 9_554 ?
N1 K1 N2 175.27(14) . 9_554 ?
Cl1 K1 N2 122.57(10) . 9_554 ?
Cl1 K1 N2 54.08(9) 9_554 9_554 ?
O2 K1 C8 74.80(15) 9_554 9_554 ?
O2 K1 C8 80.80(15) 12_556 9_554 ?
O1 K1 C8 82.57(15) . 9_554 ?
N1 K1 C8 105.19(15) . 9_554 ?
Cl1 K1 C8 148.81(13) . 9_554 ?
Cl1 K1 C8 76.22(12) 9_554 9_554 ?
N2 K1 C8 73.22(15) 9_554 9_554 ?
O2 K1 Ir1 47.33(9) 9_554 9_554 ?
O2 K1 Ir1 101.45(10) 12_556 9_554 ?
O1 K1 Ir1 128.76(10) . 9_554 ?
N1 K1 Ir1 145.23(10) . 9_554 ?
Cl1 K1 Ir1 127.32(5) . 9_554 ?
Cl1 K1 Ir1 36.80(3) 9_554 9_554 ?
N2 K1 Ir1 30.61(9) 9_554 9_554 ?
C8 K1 Ir1 51.84(11) 9_554 9_554 ?
O2 K1 Ir1 164.43(10) 9_554 . ?
O2 K1 Ir1 127.99(10) 12_556 . ?
O1 K1 Ir1 47.00(9) . . ?
N1 K1 Ir1 30.26(9) . . ?
Cl1 K1 Ir1 36.50(3) . . ?
Cl1 K1 Ir1 94.48(4) 9_554 . ?
N2 K1 Ir1 146.18(10) 9_554 . ?
C8 K1 Ir1 114.79(12) 9_554 . ?
Ir1 K1 Ir1 127.82(4) 9_554 . ?
O2 K1 K1 32.28(9) 9_554 16 ?
O2 K1 K1 31.66(9) 12_556 16 ?
O1 K1 K1 120.83(11) . 16 ?
N1 K1 K1 130.84(11) . 16 ?
Cl1 K1 K1 135.55(6) . 16 ?
Cl1 K1 K1 106.82(5) 9_554 16 ?
N2 K1 K1 53.43(9) 9_554 16 ?
C8 K1 K1 75.62(12) 9_554 16 ?
Ir1 K1 K1 73.86(4) 9_554 16 ?
Ir1 K1 K1 158.24(5) . 16 ?
Ir1 Cl1 K1 89.97(5) . . ?
Ir1 Cl1 K1 88.16(5) . 5 ?
K1 Cl1 K1 173.08(6) . 5 ?
N1 O1 K1 102.5(3) . . ?
N2 O2 K1 111.5(3) . 5 ?
N2 O2 K1 131.4(3) . 11_556 ?
K1 O2 K1 116.06(16) 5 11_556 ?
O1 N1 C11 121.9(5) . . ?
O1 N1 Ir1 122.4(4) . . ?
C11 N1 Ir1 115.7(4) . . ?
O1 N1 K1 54.5(3) . . ?
C11 N1 K1 121.0(4) . . ?
Ir1 N1 K1 97.31(19) . . ?
C12 N2 O2 122.0(5) . . ?
C12 N2 Ir1 116.4(4) . . ?
O2 N2 Ir1 121.4(4) . . ?
C12 N2 K1 128.0(4) . 5 ?
O2 N2 K1 47.1(3) . 5 ?
Ir1 N2 K1 92.76(18) . 5 ?
C5 C1 C2 107.9(5) . . ?
C5 C1 C6 125.2(6) . . ?
C2 C1 C6 126.9(6) . . ?
C5 C1 Ir1 72.6(4) . . ?
C2 C1 Ir1 70.3(3) . . ?
C6 C1 Ir1 125.4(4) . . ?
C3 C2 C1 107.1(5) . . ?
C3 C2 C7 126.7(6) . . ?
C1 C2 C7 126.2(6) . . ?
C3 C2 Ir1 71.8(3) . . ?
C1 C2 Ir1 70.1(3) . . ?
C7 C2 Ir1 124.9(4) . . ?
C4 C3 C2 107.6(6) . . ?
C4 C3 C8 126.7(6) . . ?
C2 C3 C8 125.6(6) . . ?
C4 C3 Ir1 72.0(3) . . ?
C2 C3 Ir1 69.4(3) . . ?
C8 C3 Ir1 125.4(4) . . ?
C5 C4 C3 109.4(6) . . ?
C5 C4 C9 125.8(6) . . ?
C3 C4 C9 124.8(6) . . ?
C5 C4 Ir1 70.9(4) . . ?
C3 C4 Ir1 69.8(3) . . ?
C9 C4 Ir1 125.1(4) . . ?
C4 C5 C1 108.0(6) . . ?
C4 C5 C10 127.0(6) . . ?
C1 C5 C10 125.0(6) . . ?
C4 C5 Ir1 71.9(4) . . ?
C1 C5 Ir1 68.7(3) . . ?
C10 C5 Ir1 124.8(4) . . ?
C1 C6 H1 109.5 . . ?
C1 C6 H2 109.5 . . ?
H1 C6 H2 109.5 . . ?
C1 C6 H3 109.5 . . ?
H1 C6 H3 109.5 . . ?
H2 C6 H3 109.5 . . ?
C2 C7 H4 109.5 . . ?
C2 C7 H5 109.5 . . ?
H4 C7 H5 109.5 . . ?
C2 C7 H6 109.5 . . ?
H4 C7 H6 109.5 . . ?
H5 C7 H6 109.5 . . ?
C3 C8 K1 106.3(4) . 5 ?
C3 C8 H7 109.5 . . ?
K1 C8 H7 62.7 5 . ?
C3 C8 H8 109.5 . . ?
K1 C8 H8 143.7 5 . ?
H7 C8 H8 109.5 . . ?
C3 C8 H9 109.5 . . ?
K1 C8 H9 51.1 5 . ?
H7 C8 H9 109.5 . . ?
H8 C8 H9 109.5 . . ?
C4 C9 H10 109.5 . . ?
C4 C9 H11 109.5 . . ?
H10 C9 H11 109.5 . . ?
C4 C9 H12 109.5 . . ?
H10 C9 H12 109.5 . . ?
H11 C9 H12 109.5 . . ?
C5 C10 H13 109.5 . . ?
C5 C10 H14 109.5 . . ?
H13 C10 H14 109.5 . . ?
C5 C10 H15 109.5 . . ?
H13 C10 H15 109.5 . . ?
H14 C10 H15 109.5 . . ?
N1 C11 C12 114.8(6) . . ?
N1 C11 C13 119.1(6) . . ?
C12 C11 C13 125.9(6) . . ?
N2 C12 C11 116.0(6) . . ?
N2 C12 C14 119.4(6) . . ?
C11 C12 C14 124.6(6) . . ?
C11 C13 H16 109.5 . . ?
C11 C13 H17 109.5 . . ?
H16 C13 H17 109.5 . . ?
C11 C13 H18 109.5 . . ?
H16 C13 H18 109.5 . . ?
H17 C13 H18 109.5 . . ?
C12 C14 H19 109.5 . . ?
C12 C14 H20 109.5 . . ?
H19 C14 H20 109.5 . . ?
C12 C14 H21 109.5 . . ?
H19 C14 H21 109.5 . . ?
H20 C14 H21 109.5 . . ?

loop_
_geom_bond_atom_site_label_1
_geom_bond_atom_site_label_2
_geom_bond_distance
_geom_bond_site_symmetry_2
_geom_bond_publ_flag
Ir1 N2 2.054(5) . ?
Ir1 N1 2.062(5) . ?
Ir1 C1 2.158(6) . ?
Ir1 C2 2.161(6) . ?
Ir1 C3 2.194(6) . ?
Ir1 C5 2.210(6) . ?
Ir1 C4 2.224(6) . ?
Ir1 Cl1 2.4148(15) . ?
Ir1 K1 4.0294(16) 5 ?
Ir1 K1 4.0598(17) . ?
K1 O2 2.654(5) 9_554 ?
K1 O2 2.700(4) 12_556 ?
K1 O1 2.704(5) . ?
K1 N1 3.244(5) . ?
K1 Cl1 3.265(2) . ?
K1 Cl1 3.304(2) 9_554 ?
K1 N2 3.369(5) 9_554 ?
K1 C8 3.425(7) 9_554 ?
K1 Ir1 4.0293(16) 9_554 ?
K1 K1 4.541(3) 16 ?
Cl1 K1 3.304(2) 5 ?
O1 N1 1.301(6) . ?
O2 N2 1.319(6) . ?
O2 K1 2.654(5) 5 ?
O2 K1 2.700(4) 11_556 ?
N1 C11 1.333(8) . ?
N2 C12 1.305(8) . ?
N2 K1 3.369(5) 5 ?
C1 C5 1.448(8) . ?
C1 C2 1.464(9) . ?
C1 C6 1.488(9) . ?
C2 C3 1.447(9) . ?
C2 C7 1.482(8) . ?
C3 C4 1.445(9) . ?
C3 C8 1.506(9) . ?
C4 C5 1.415(9) . ?
C4 C9 1.517(8) . ?
C5 C10 1.503(9) . ?
C6 H1 0.9800 . ?
C6 H2 0.9800 . ?
C6 H3 0.9800 . ?
C7 H4 0.9800 . ?
C7 H5 0.9800 . ?
C7 H6 0.9800 . ?
C8 K1 3.425(7) 5 ?
C8 H7 0.9800 . ?
C8 H8 0.9800 . ?
C8 H9 0.9800 . ?
C9 H10 0.9800 . ?
C9 H11 0.9800 . ?
C9 H12 0.9800 . ?
C10 H13 0.9800 . ?
C10 H14 0.9800 . ?
C10 H15 0.9800 . ?
C11 C12 1.429(9) . ?
C11 C13 1.490(9) . ?
C12 C14 1.501(9) . ?
C13 H16 0.9800 . ?
C13 H17 0.9800 . ?
C13 H18 0.9800 . ?
C14 H19 0.9800 . ?
C14 H20 0.9800 . ?
C14 H21 0.9800 . ?

loop_
_geom_torsion_atom_site_label_1
_geom_torsion_atom_site_label_2
_geom_torsion_atom_site_label_3
_geom_torsion_atom_site_label_4
_geom_torsion
_geom_torsion_site_symmetry_1
_geom_torsion_site_symmetry_2
_geom_torsion_site_symmetry_3
_geom_torsion_site_symmetry_4
_geom_torsion_publ_flag
K1 O1 N1 C11 107.5(5) . . . . ?
K1 O1 N1 Ir1 -74.5(4) . . . . ?
K1 O2 N2 C12 -114.2(5) 5 . . . ?
K1 O2 N2 C12 78.1(7) 11_556 . . . ?
K1 O2 N2 Ir1 60.7(4) 5 . . . ?
K1 O2 N2 Ir1 -107.0(4) 11_556 . . . ?
K1 O2 N2 K1 -167.7(6) 11_556 . . 5 ?
C5 C1 C2 C3 0.5(7) . . . . ?
C6 C1 C2 C3 177.2(6) . . . . ?
Ir1 C1 C2 C3 -62.7(4) . . . . ?
C5 C1 C2 C7 -177.4(6) . . . . ?
C6 C1 C2 C7 -0.7(10) . . . . ?
Ir1 C1 C2 C7 119.3(6) . . . . ?
C5 C1 C2 Ir1 63.3(4) . . . . ?
C6 C1 C2 Ir1 -120.0(6) . . . . ?
C1 C2 C3 C4 -0.6(7) . . . . ?
C7 C2 C3 C4 177.3(6) . . . . ?
Ir1 C2 C3 C4 -62.2(4) . . . . ?
C1 C2 C3 C8 -178.9(6) . . . . ?
C7 C2 C3 C8 -1.0(10) . . . . ?
Ir1 C2 C3 C8 119.5(6) . . . . ?
C1 C2 C3 Ir1 61.6(4) . . . . ?
C7 C2 C3 Ir1 -120.5(6) . . . . ?
C2 C3 C4 C5 0.5(7) . . . . ?
C8 C3 C4 C5 178.8(6) . . . . ?
Ir1 C3 C4 C5 -60.0(4) . . . . ?
C2 C3 C4 C9 179.9(6) . . . . ?
C8 C3 C4 C9 -1.8(10) . . . . ?
Ir1 C3 C4 C9 119.4(6) . . . . ?
C2 C3 C4 Ir1 60.5(4) . . . . ?
C8 C3 C4 Ir1 -121.2(6) . . . . ?
C3 C4 C5 C1 -0.2(7) . . . . ?
C9 C4 C5 C1 -179.6(6) . . . . ?
Ir1 C4 C5 C1 -59.5(4) . . . . ?
C3 C4 C5 C10 179.7(6) . . . . ?
C9 C4 C5 C10 0.3(10) . . . . ?
Ir1 C4 C5 C10 120.3(6) . . . . ?
C3 C4 C5 Ir1 59.4(4) . . . . ?
C9 C4 C5 Ir1 -120.1(6) . . . . ?
C2 C1 C5 C4 -0.2(7) . . . . ?
C6 C1 C5 C4 -177.0(6) . . . . ?
Ir1 C1 C5 C4 61.5(4) . . . . ?
C2 C1 C5 C10 179.9(6) . . . . ?
C6 C1 C5 C10 3.1(10) . . . . ?
Ir1 C1 C5 C10 -118.3(6) . . . . ?
C2 C1 C5 Ir1 -61.8(4) . . . . ?
C6 C1 C5 Ir1 121.4(6) . . . . ?
C4 C3 C8 K1 91.9(6) . . . 5 ?
C2 C3 C8 K1 -90.1(6) . . . 5 ?
Ir1 C3 C8 K1 -1.4(6) . . . 5 ?
O1 N1 C11 C12 179.6(5) . . . . ?
Ir1 N1 C11 C12 1.5(7) . . . . ?
K1 N1 C11 C12 -115.5(5) . . . . ?
O1 N1 C11 C13 4.3(9) . . . . ?
Ir1 N1 C11 C13 -173.8(4) . . . . ?
K1 N1 C11 C13 69.2(7) . . . . ?
O2 N2 C12 C11 -179.7(5) . . . . ?
Ir1 N2 C12 C11 5.2(7) . . . . ?
K1 N2 C12 C11 122.3(5) 5 . . . ?
O2 N2 C12 C14 -1.7(9) . . . . ?
Ir1 N2 C12 C14 -176.8(4) . . . . ?
K1 N2 C12 C14 -59.7(7) 5 . . . ?
N1 C11 C12 N2 -4.4(8) . . . . ?
C13 C11 C12 N2 170.5(6) . . . . ?
N1 C11 C12 C14 177.7(6) . . . . ?
C13 C11 C12 C14 -7.4(10) . . . . ?
